data_2243003
loop_
_publ_author_name
'Peloquin, Andrew J.'
'Corley, Cynthia A.'
'Adas, Sonya K.'
'Balaich, Gary J.'
'Iacono, Scott T.'

_publ_section_title
;
 Crystal structures and Hirshfeld surface analysis of a series of
 4-<i>O</i>-arylperfluoropyridines
;
_journal_coeditor_code HB7833
_journal_issue 8
_journal_name_full 'Acta Crystallographica Section E'
_journal_page_first 1102
_journal_page_last 1107
_journal_paper_doi 10.1107/S2056989019009344
_journal_volume 75
_journal_year 2019
_chemical_formula_iupac 'C11 H4 Br F4 N O'
_chemical_formula_moiety 'C11 H4 Br F4 N O'
_chemical_formula_sum 'C11 H4 Br F4 N O'
_chemical_formula_weight 322.06
_chemical_name_systematic
;
4-(4-Bromophenoxy)-2,3,5,6-tetrafluoropyridine
;
_space_group_crystal_system monoclinic
_space_group_IT_number 14
_space_group_name_Hall '-P 2yn'
_space_group_name_H-M_alt 'P 1 21/n 1'
_symmetry_space_group_name_Hall '-P 2yn'
_symmetry_space_group_name_H-M 'P 1 21/n 1'
_atom_sites_solution_hydrogens geom
_atom_sites_solution_primary direct
_cell_angle_alpha 90
_cell_angle_beta 113.585(2)
_cell_angle_gamma 90
_cell_formula_units_Z 4
_cell_length_a 13.3530(5)
_cell_length_b 5.8584(2)
_cell_length_c 14.8863(6)
_cell_measurement_reflns_used 7652
_cell_measurement_temperature 100.(2)
_cell_measurement_theta_max 31.9003
_cell_measurement_theta_min 2.6434
_cell_volume 1067.24(7)
_computing_cell_refinement
;
SAINT (Bruker, 2017)
;
_computing_data_collection
;
APEX3 (Bruker, 2017)
;
_computing_data_reduction
;
SAINT (Bruker, 2017)
;
_computing_molecular_graphics
;
Mercury (Macrae <i>et al.</i>, 2008)
;
_computing_publication_material
;
<i>publCIF</i> (Westrip, 2010)
;
_computing_structure_refinement
;
<i>SHELXL2016/6</i> (Sheldrick, 2015b)
;
_computing_structure_solution
;
SHELXT (Sheldrick, 2015<i>a</i>)
;
_diffrn_ambient_temperature 100.(2)
_diffrn_detector_area_resol_mean 8.3333
_diffrn_measured_fraction_theta_full 0.992
_diffrn_measured_fraction_theta_max 0.992
_diffrn_measurement_device_type 'Bruker SMART APEX CCD'
_diffrn_measurement_method 'Omega Scans'
_diffrn_radiation_monochromator graphite
_diffrn_radiation_type 'Mo K\a'
_diffrn_radiation_wavelength 0.71073
_diffrn_reflns_av_R_equivalents 0.0398
_diffrn_reflns_av_unetI/netI 0.0344
_diffrn_reflns_limit_h_max 19
_diffrn_reflns_limit_h_min -19
_diffrn_reflns_limit_k_max 8
_diffrn_reflns_limit_k_min -8
_diffrn_reflns_limit_l_max 21
_diffrn_reflns_limit_l_min -21
_diffrn_reflns_number 19174
_diffrn_reflns_theta_full 31.50
_diffrn_reflns_theta_max 31.50
_diffrn_reflns_theta_min 1.74
_diffrn_source 'fine focus sealed tube'
_exptl_absorpt_coefficient_mu 3.893
_exptl_absorpt_correction_T_max 0.72
_exptl_absorpt_correction_T_min 0.21
_exptl_absorpt_correction_type multi-scan
_exptl_absorpt_process_details
;
(SADABS; Bruker, 2017)
;
_exptl_crystal_colour colourless
_exptl_crystal_density_diffrn 2.004
_exptl_crystal_density_method 'not measured'
_exptl_crystal_description 'rectangular prism'
_exptl_crystal_F_000 624
_exptl_crystal_size_max 0.150
_exptl_crystal_size_mid 0.100
_exptl_crystal_size_min 0.090
_refine_diff_density_max 0.838
_refine_diff_density_min -0.772
_refine_ls_extinction_method none
_refine_ls_goodness_of_fit_ref 1.064
_refine_ls_hydrogen_treatment constr
_refine_ls_matrix_type full
_refine_ls_number_parameters 163
_refine_ls_number_reflns 3544
_refine_ls_number_restraints 0
_refine_ls_restrained_S_all 1.064
_refine_ls_R_factor_all 0.0385
_refine_ls_R_factor_gt 0.0305
_refine_ls_shift/su_max 0.002
_refine_ls_shift/su_mean 0.000
_refine_ls_structure_factor_coef Fsqd
_refine_ls_weighting_details 'w=1/[\s^2^(Fo^2^)+(0.0500P)^2^] where P=(Fo^2^+2Fc^2^)/3'
_refine_ls_weighting_scheme calc
_refine_ls_wR_factor_gt 0.0794
_refine_ls_wR_factor_ref 0.0825
_reflns_number_gt 3013
_reflns_number_total 3544
_reflns_threshold_expression 'I > 2\s(I)'
_cod_data_source_file hb7833sup1.cif
_cod_data_source_block II
_cod_database_code 2243003

loop_
_space_group_symop_operation_xyz
'x, y, z'
'-x+1/2, y+1/2, -z+1/2'
'-x, -y, -z'
'x-1/2, -y-1/2, z-1/2'

loop_
_atom_site_type_symbol
_atom_site_label
_atom_site_fract_x
_atom_site_fract_y
_atom_site_fract_z
_atom_site_U_iso_or_equiv
_atom_site_adp_type
_atom_site_calc_flag
_atom_site_occupancy
Br Br1 0.69708(2) 0.16236(3) 0.49318(2) 0.01909(7) Uani d 1
F F1 0.26006(9) 0.89335(18) 0.84433(9) 0.0217(2) Uani d 1
F F2 0.38676(8) 1.02091(16) 0.74927(8) 0.0180(2) Uani d 1
F F3 0.57954(9) 0.32539(15) 0.85557(9) 0.0198(2) Uani d 1
F F4 0.44206(9) 0.22697(18) 0.94178(8) 0.0204(2) Uani d 1
O O1 0.55019(9) 0.75025(19) 0.75137(9) 0.0171(3) Uani d 1
N N1 0.35097(12) 0.5592(2) 0.89200(11) 0.0165(3) Uani d 1
C C1 0.33969(13) 0.7540(3) 0.84459(13) 0.0158(3) Uani d 1
C C2 0.40295(14) 0.8195(2) 0.79609(13) 0.0138(3) Uani d 1
C C3 0.48559(14) 0.6752(3) 0.79564(13) 0.0139(3) Uani d 1
C C4 0.49951(13) 0.4716(3) 0.84799(12) 0.0146(3) Uani d 1
C C5 0.42904(14) 0.4238(3) 0.89247(12) 0.0151(3) Uani d 1
C C6 0.57942(13) 0.6035(3) 0.69117(12) 0.0140(3) Uani d 1
C C7 0.52283(14) 0.4050(3) 0.65069(13) 0.0161(3) Uani d 1
H H7 0.460999 0.360861 0.662945 0.019 Uiso calc 1
C C8 0.55832(14) 0.2716(3) 0.59177(13) 0.0167(3) Uani d 1
H H8 0.522146 0.13251 0.564996 0.02 Uiso calc 1
C C9 0.64660(14) 0.3426(3) 0.57230(13) 0.0147(3) Uani d 1
C C10 0.70034(14) 0.5462(3) 0.61029(13) 0.0162(3) Uani d 1
H H10 0.759498 0.595176 0.594964 0.019 Uiso calc 1
C C11 0.66669(14) 0.6774(3) 0.67088(13) 0.0153(3) Uani d 1
H H11 0.703098 0.816021 0.698056 0.018 Uiso calc 1

loop_
_atom_site_aniso_label
_atom_site_aniso_U_11
_atom_site_aniso_U_22
_atom_site_aniso_U_33
_atom_site_aniso_U_12
_atom_site_aniso_U_13
_atom_site_aniso_U_23
Br1 0.02336(11) 0.01936(10) 0.01944(11) 0.00095(6) 0.01371(8) -0.00288(6)
F1 0.0176(5) 0.0205(5) 0.0311(7) 0.0047(4) 0.0139(5) -0.0027(4)
F2 0.0211(5) 0.0126(4) 0.0200(5) 0.0021(4) 0.0079(4) 0.0014(4)
F3 0.0176(5) 0.0176(5) 0.0239(6) 0.0066(4) 0.0081(4) 0.0008(4)
F4 0.0280(6) 0.0157(5) 0.0170(5) -0.0011(4) 0.0082(4) 0.0035(4)
O1 0.0209(6) 0.0151(6) 0.0210(7) -0.0036(5) 0.0145(5) -0.0047(5)
N1 0.0169(7) 0.0177(6) 0.0166(7) -0.0019(5) 0.0086(6) -0.0027(5)
C1 0.0138(7) 0.0155(7) 0.0182(9) 0.0004(6) 0.0065(6) -0.0041(6)
C2 0.0158(7) 0.0110(7) 0.0134(8) -0.0011(5) 0.0047(6) -0.0020(5)
C3 0.0136(7) 0.0155(7) 0.0137(8) -0.0031(5) 0.0064(6) -0.0037(5)
C4 0.0132(7) 0.0149(7) 0.0143(8) 0.0018(6) 0.0040(6) -0.0020(5)
C5 0.0196(8) 0.0136(7) 0.0107(8) -0.0006(6) 0.0047(6) 0.0006(5)
C6 0.0147(7) 0.0142(7) 0.0142(8) 0.0006(6) 0.0068(6) -0.0016(6)
C7 0.0151(7) 0.0176(7) 0.0181(8) -0.0044(6) 0.0094(6) -0.0042(6)
C8 0.0189(8) 0.0156(7) 0.0172(9) -0.0040(6) 0.0091(7) -0.0045(6)
C9 0.0153(7) 0.0167(7) 0.0132(8) 0.0016(6) 0.0068(6) -0.0003(5)
C10 0.0143(7) 0.0186(7) 0.0174(8) -0.0022(6) 0.0080(6) -0.0009(6)
C11 0.0151(7) 0.0166(7) 0.0155(8) -0.0041(6) 0.0076(7) -0.0014(6)

loop_
_atom_type_symbol
_atom_type_description
_atom_type_scat_dispersion_real
_atom_type_scat_dispersion_imag
_atom_type_scat_source
C C 0.0033 0.0016 'International Tables Vol C Tables 4.2.6.8 and 6.1.1.4'
H H 0.0000 0.0000 'International Tables Vol C Tables 4.2.6.8 and 6.1.1.4'
Br Br -0.2901 2.4595 'International Tables Vol C Tables 4.2.6.8 and 6.1.1.4'
F F 0.0171 0.0103 'International Tables Vol C Tables 4.2.6.8 and 6.1.1.4'
N N 0.0061 0.0033 'International Tables Vol C Tables 4.2.6.8 and 6.1.1.4'
O O 0.0106 0.0060 'International Tables Vol C Tables 4.2.6.8 and 6.1.1.4'

loop_
_geom_angle_atom_site_label_1
_geom_angle_atom_site_label_2
_geom_angle_atom_site_label_3
_geom_angle
C3 O1 C6 120.41(13)
C5 N1 C1 116.63(15)
N1 C1 F1 116.72(15)
N1 C1 C2 124.29(15)
F1 C1 C2 118.99(16)
F2 C2 C1 121.02(15)
F2 C2 C3 119.63(15)
C1 C2 C3 119.34(15)
O1 C3 C2 117.79(14)
O1 C3 C4 125.59(15)
C2 C3 C4 116.43(15)
F3 C4 C5 120.31(15)
F3 C4 C3 121.15(15)
C5 C4 C3 118.54(15)
N1 C5 F4 116.96(15)
N1 C5 C4 124.73(16)
F4 C5 C4 118.29(15)
C11 C6 C7 121.80(16)
C11 C6 O1 114.89(14)
C7 C6 O1 123.25(15)
C6 C7 C8 118.76(16)
C6 C7 H7 120.6
C8 C7 H7 120.6
C9 C8 C7 119.74(16)
C9 C8 H8 120.1
C7 C8 H8 120.1
C8 C9 C10 121.07(16)
C8 C9 Br1 120.46(12)
C10 C9 Br1 118.47(13)
C11 C10 C9 119.35(16)
C11 C10 H10 120.3
C9 C10 H10 120.3
C6 C11 C10 119.20(15)
C6 C11 H11 120.4
C10 C11 H11 120.4

loop_
_geom_bond_atom_site_label_1
_geom_bond_atom_site_label_2
_geom_bond_distance
Br1 C9 1.8952(17)
F1 C1 1.3395(19)
F2 C2 1.3430(18)
F3 C4 1.3386(18)
F4 C5 1.3401(19)
O1 C3 1.352(2)
O1 C6 1.4050(19)
N1 C5 1.308(2)
N1 C1 1.318(2)
C1 C2 1.368(2)
C2 C3 1.392(2)
C3 C4 1.396(2)
C4 C5 1.379(2)
C6 C11 1.385(2)
C6 C7 1.386(2)
C7 C8 1.392(2)
C7 H7 0.95
C8 C9 1.385(2)
C8 H8 0.95
C9 C10 1.390(2)
C10 C11 1.389(2)
C10 H10 0.95
C11 H11 0.95

loop_
_geom_torsion_atom_site_label_1
_geom_torsion_atom_site_label_2
_geom_torsion_atom_site_label_3
_geom_torsion_atom_site_label_4
_geom_torsion
C5 N1 C1 F1 -179.75(15)
C5 N1 C1 C2 0.7(3)
N1 C1 C2 F2 -179.99(15)
F1 C1 C2 F2 0.5(2)
N1 C1 C2 C3 -0.2(3)
F1 C1 C2 C3 -179.71(15)
C6 O1 C3 C2 -137.39(15)
C6 O1 C3 C4 47.9(2)
F2 C2 C3 O1 3.2(2)
C1 C2 C3 O1 -176.63(15)
F2 C2 C3 C4 178.33(14)
C1 C2 C3 C4 -1.5(2)
O1 C3 C4 F3 -2.5(3)
C2 C3 C4 F3 -177.21(15)
O1 C3 C4 C5 177.29(16)
C2 C3 C4 C5 2.5(2)
C1 N1 C5 F4 179.03(14)
C1 N1 C5 C4 0.5(3)
F3 C4 C5 N1 177.56(15)
C3 C4 C5 N1 -2.2(3)
F3 C4 C5 F4 -0.9(2)
C3 C4 C5 F4 179.31(14)
C3 O1 C6 C11 -163.96(15)
C3 O1 C6 C7 19.0(2)
C11 C6 C7 C8 3.0(3)
O1 C6 C7 C8 179.83(16)
C6 C7 C8 C9 -2.0(3)
C7 C8 C9 C10 -0.4(3)
C7 C8 C9 Br1 179.46(13)
C8 C9 C10 C11 1.7(3)
Br1 C9 C10 C11 -178.07(13)
C7 C6 C11 C10 -1.7(3)
O1 C6 C11 C10 -178.70(15)
C9 C10 C11 C6 -0.8(3)

_cod_database_fobs_code 2243003
